data_4303758
loop_
_publ_author_name
'Bin Li'
'Tianbiao Liu'
'Codrina V. Popescu'
'Andrey Bilko'
'Marcetta Y. Darensbourg'

_publ_contact_author_address
; 
Texas A&M University, 
Department of CHemistry, 
College Station, TX, 77840, 
USA 
;
_publ_contact_author_email marcetta@mail.chem.tamu.edu
_publ_contact_author_name 'Marcetta Y. Darensbourg'
_publ_section_title
;
Synthesis and M\"ossbauer Characterization of Octahedral Iron(II) Carbonyl
Complexes FeI2(CO)3L and FeI2(CO)2L2: Developing Models of the [Fe]-H2ase
Active Site
;
_journal_name_full 'Inorganic Chemistry'
_journal_page_first 11283
_journal_page_last 11289
_journal_paper_doi 10.1021/ic9017882
_journal_volume 48
_journal_year 2009
_chemical_formula_sum 'C12 H8 Fe I2 N2 O2'
_chemical_formula_weight 521.85
_chemical_name_systematic
; 
 ? 
;
_space_group_IT_number 2
_symmetry_cell_setting triclinic
_symmetry_space_group_name_Hall '-P 1'
_symmetry_space_group_name_H-M 'P -1'
_atom_sites_solution_hydrogens geom
_atom_sites_solution_primary direct
_atom_sites_solution_secondary difmap
_audit_creation_method SHELXL-97
_cell_angle_alpha 92.686(9)
_cell_angle_beta 91.890(9)
_cell_angle_gamma 93.559(9)
_cell_formula_units_Z 2
_cell_length_a 7.141(4)
_cell_length_b 8.833(5)
_cell_length_c 11.710(7)
_cell_measurement_reflns_used 8900
_cell_measurement_temperature 163(2)
_cell_measurement_theta_max 27.64
_cell_measurement_theta_min 2.65
_cell_volume 735.9(7)
_computing_cell_refinement 'Bruker SMART'
_computing_data_collection 'Bruker SMART'
_computing_data_reduction 'Bruker SAINT'
_computing_molecular_graphics 'Bruker SHELXTL'
_computing_publication_material 'Bruker SHELXTL'
_computing_structure_refinement 'SHELXL-97 (Sheldrick, 1997)'
_computing_structure_solution 'SHELXS-97 (Sheldrick, 1990)'
_diffrn_ambient_temperature 163(2)
_diffrn_measured_fraction_theta_full 0.966
_diffrn_measured_fraction_theta_max 0.966
_diffrn_measurement_device_type 'CCD area detector'
_diffrn_measurement_method 'phi and omega scans'
_diffrn_radiation_monochromator graphite
_diffrn_radiation_source 'fine-focus sealed tube'
_diffrn_radiation_type MoK\a
_diffrn_radiation_wavelength 0.71073
_diffrn_reflns_av_R_equivalents 0.0304
_diffrn_reflns_av_sigmaI/netI 0.0366
_diffrn_reflns_limit_h_max 9
_diffrn_reflns_limit_h_min -9
_diffrn_reflns_limit_k_max 11
_diffrn_reflns_limit_k_min -11
_diffrn_reflns_limit_l_max 15
_diffrn_reflns_limit_l_min -15
_diffrn_reflns_number 8395
_diffrn_reflns_theta_full 27.64
_diffrn_reflns_theta_max 27.64
_diffrn_reflns_theta_min 2.83
_exptl_absorpt_coefficient_mu 5.217
_exptl_absorpt_correction_T_max 0.5503
_exptl_absorpt_correction_T_min 0.4708
_exptl_absorpt_correction_type multi-scan
_exptl_absorpt_process_details 'SADABS; (Sheldrick, 2006)'
_exptl_crystal_colour 'dark red'
_exptl_crystal_density_diffrn 2.355
_exptl_crystal_density_method 'not measured'
_exptl_crystal_description block
_exptl_crystal_F_000 484
_exptl_crystal_size_max 0.17
_exptl_crystal_size_mid 0.16
_exptl_crystal_size_min 0.13
_refine_diff_density_max 0.768
_refine_diff_density_min -0.592
_refine_diff_density_rms 0.110
_refine_ls_extinction_method none
_refine_ls_goodness_of_fit_ref 0.996
_refine_ls_hydrogen_treatment riding
_refine_ls_matrix_type full
_refine_ls_number_parameters 172
_refine_ls_number_reflns 3333
_refine_ls_number_restraints 0
_refine_ls_restrained_S_all 0.996
_refine_ls_R_factor_all 0.0416
_refine_ls_R_factor_gt 0.0282
_refine_ls_shift/su_max 0.000
_refine_ls_shift/su_mean 0.000
_refine_ls_structure_factor_coef Fsqd
_refine_ls_weighting_details 'calc w=1/[\s^2^(Fo^2^)+(0.0289P)^2^+0.0000P] where P=(Fo^2^+2Fc^2^)/3'
_refine_ls_weighting_scheme calc
_refine_ls_wR_factor_gt 0.0588
_refine_ls_wR_factor_ref 0.0636
_reflns_number_gt 2569
_reflns_number_total 3333
_reflns_threshold_expression >2sigma(I)
_cod_data_source_file ic9017882_si_001_4.cif
_cod_data_source_block 4-FeI2(CO)2bipy
_cod_depositor_comments
;
The following automatic conversions were performed:
'_symmetry_cell_setting' value 'Triclinic' changed to 'triclinic'
according to '/home/saulius/struct/CIF-dictionaries/cif_core.dic'
dictionary named 'cif_core.dic' version 2.4.1 from 2010-06-29.

Automatic conversion script
Id: cif_fix_enum 1527 2010-12-29 10:47:43Z saulius 
;
_cod_database_code 4303758

loop_
_symmetry_equiv_pos_as_xyz
'x, y, z'
'-x, -y, -z'

loop_
_atom_site_label
_atom_site_type_symbol
_atom_site_fract_x
_atom_site_fract_y
_atom_site_fract_z
_atom_site_U_iso_or_equiv
_atom_site_adp_type
_atom_site_occupancy
_atom_site_symmetry_multiplicity
_atom_site_calc_flag
_atom_site_refinement_flags
_atom_site_disorder_assembly
_atom_site_disorder_group
I1 I 0.21070(4) 0.42219(3) 0.40901(2) 0.04404(9) Uani 1 1 d . . .
I2 I 0.52050(4) 0.24380(3) 0.02932(2) 0.04067(9) Uani 1 1 d . . .
Fe1 Fe 0.36797(6) 0.32125(5) 0.22267(4) 0.02832(12) Uani 1 1 d . . .
O1 O 0.6538(4) 0.5731(3) 0.2501(3) 0.0559(8) Uani 1 1 d . . .
O2 O 0.1166(4) 0.5131(3) 0.1022(3) 0.0586(8) Uani 1 1 d . . .
N1 N 0.1925(4) 0.1356(3) 0.2057(2) 0.0307(6) Uani 1 1 d . . .
N2 N 0.5188(4) 0.1776(3) 0.3085(2) 0.0305(6) Uani 1 1 d . . .
C1 C 0.5419(5) 0.4750(4) 0.2391(3) 0.0383(9) Uani 1 1 d . . .
C2 C 0.2167(5) 0.4385(4) 0.1460(3) 0.0391(9) Uani 1 1 d . . .
C3 C 0.0220(5) 0.1241(4) 0.1528(3) 0.0379(9) Uani 1 1 d . . .
H3A H -0.0273 0.2130 0.1243 0.046 Uiso 1 1 calc R . .
C4 C -0.0845(6) -0.0123(5) 0.1381(4) 0.0450(10) Uani 1 1 d . . .
H4A H -0.2043 -0.0166 0.0999 0.054 Uiso 1 1 calc R . .
C5 C -0.0149(6) -0.1411(5) 0.1795(4) 0.0511(11) Uani 1 1 d . . .
H5A H -0.0854 -0.2359 0.1693 0.061 Uiso 1 1 calc R . .
C6 C 0.1573(6) -0.1320(4) 0.2358(4) 0.0449(10) Uani 1 1 d . . .
H6A H 0.2060 -0.2198 0.2664 0.054 Uiso 1 1 calc R . .
C7 C 0.2598(5) 0.0076(4) 0.2474(3) 0.0326(8) Uani 1 1 d . . .
C8 C 0.4447(5) 0.0323(4) 0.3056(3) 0.0316(8) Uani 1 1 d . . .
C9 C 0.5385(5) -0.0819(4) 0.3567(4) 0.0426(9) Uani 1 1 d . . .
H9A H 0.4858 -0.1835 0.3524 0.051 Uiso 1 1 calc R . .
C10 C 0.7075(6) -0.0462(5) 0.4133(4) 0.0498(11) Uani 1 1 d . . .
H10A H 0.7729 -0.1227 0.4491 0.060 Uiso 1 1 calc R . .
C11 C 0.7820(6) 0.1020(5) 0.4178(4) 0.0484(11) Uani 1 1 d . . .
H11A H 0.8989 0.1292 0.4567 0.058 Uiso 1 1 calc R . .
C12 C 0.6830(5) 0.2100(5) 0.3647(3) 0.0392(9) Uani 1 1 d . . .
H12A H 0.7342 0.3121 0.3684 0.047 Uiso 1 1 calc R . .

loop_
_atom_site_aniso_label
_atom_site_aniso_U_11
_atom_site_aniso_U_22
_atom_site_aniso_U_33
_atom_site_aniso_U_23
_atom_site_aniso_U_13
_atom_site_aniso_U_12
I1 0.04782(17) 0.04315(16) 0.04044(16) -0.00799(12) 0.00763(12) 0.00165(12)
I2 0.04665(17) 0.04053(15) 0.03466(15) -0.00061(11) 0.00543(11) 0.00123(11)
Fe1 0.0298(3) 0.0244(2) 0.0302(3) -0.0001(2) -0.0019(2) -0.0003(2)
O1 0.0560(18) 0.0429(17) 0.066(2) 0.0048(15) -0.0066(16) -0.0190(14)
O2 0.0589(19) 0.0521(18) 0.065(2) 0.0132(16) -0.0195(17) 0.0116(15)
N1 0.0322(16) 0.0280(15) 0.0311(16) -0.0031(12) 0.0027(13) -0.0008(12)
N2 0.0309(15) 0.0328(16) 0.0275(16) 0.0015(12) 0.0000(13) -0.0001(13)
C1 0.043(2) 0.033(2) 0.038(2) -0.0006(17) -0.0039(18) 0.0014(17)
C2 0.041(2) 0.034(2) 0.042(2) 0.0030(18) -0.0032(18) -0.0001(17)
C3 0.0304(19) 0.041(2) 0.041(2) -0.0034(17) -0.0019(17) -0.0010(16)
C4 0.035(2) 0.050(2) 0.048(3) -0.010(2) 0.0009(18) -0.0048(18)
C5 0.043(2) 0.039(2) 0.068(3) -0.016(2) 0.006(2) -0.0149(19)
C6 0.047(2) 0.028(2) 0.059(3) -0.0036(18) 0.012(2) -0.0049(17)
C7 0.037(2) 0.0276(18) 0.033(2) -0.0022(15) 0.0069(16) -0.0005(15)
C8 0.0350(19) 0.0298(18) 0.0299(19) 0.0002(15) 0.0034(15) 0.0024(15)
C9 0.045(2) 0.034(2) 0.050(3) 0.0080(18) 0.008(2) 0.0077(18)
C10 0.049(3) 0.055(3) 0.049(3) 0.019(2) 0.002(2) 0.018(2)
C11 0.039(2) 0.063(3) 0.044(3) 0.008(2) -0.0044(19) 0.008(2)
C12 0.035(2) 0.043(2) 0.038(2) 0.0019(18) -0.0017(17) -0.0024(17)

loop_
_atom_type_symbol
_atom_type_description
_atom_type_scat_dispersion_real
_atom_type_scat_dispersion_imag
_atom_type_scat_source
C C 0.0033 0.0016 'International Tables Vol C Tables 4.2.6.8 and 6.1.1.4'
H H 0.0000 0.0000 'International Tables Vol C Tables 4.2.6.8 and 6.1.1.4'
N N 0.0061 0.0033 'International Tables Vol C Tables 4.2.6.8 and 6.1.1.4'
O O 0.0106 0.0060 'International Tables Vol C Tables 4.2.6.8 and 6.1.1.4'
Fe Fe 0.3463 0.8444 'International Tables Vol C Tables 4.2.6.8 and 6.1.1.4'
I I -0.4742 1.8119 'International Tables Vol C Tables 4.2.6.8 and 6.1.1.4'

loop_
_geom_angle_atom_site_label_1
_geom_angle_atom_site_label_2
_geom_angle_atom_site_label_3
_geom_angle
_geom_angle_site_symmetry_1
_geom_angle_site_symmetry_3
_geom_angle_publ_flag
C1 Fe1 C2 90.09(17) . . ?
C1 Fe1 N1 174.58(14) . . ?
C2 Fe1 N1 94.80(15) . . ?
C1 Fe1 N2 94.60(15) . . ?
C2 Fe1 N2 175.24(14) . . ?
N1 Fe1 N2 80.54(12) . . ?
C1 Fe1 I2 87.74(13) . . ?
C2 Fe1 I2 89.23(13) . . ?
N1 Fe1 I2 90.01(9) . . ?
N2 Fe1 I2 91.76(9) . . ?
C1 Fe1 I1 89.59(13) . . ?
C2 Fe1 I1 86.51(14) . . ?
N1 Fe1 I1 93.01(9) . . ?
N2 Fe1 I1 92.70(9) . . ?
I2 Fe1 I1 174.97(2) . . ?
C3 N1 C7 117.9(3) . . ?
C3 N1 Fe1 126.6(2) . . ?
C7 N1 Fe1 115.4(2) . . ?
C12 N2 C8 118.2(3) . . ?
C12 N2 Fe1 126.8(2) . . ?
C8 N2 Fe1 115.0(2) . . ?
O1 C1 Fe1 179.6(4) . . ?
O2 C2 Fe1 176.8(4) . . ?
N1 C3 C4 122.5(4) . . ?
N1 C3 H3A 118.7 . . ?
C4 C3 H3A 118.7 . . ?
C5 C4 C3 119.2(4) . . ?
C5 C4 H4A 120.4 . . ?
C3 C4 H4A 120.4 . . ?
C6 C5 C4 119.5(4) . . ?
C6 C5 H5A 120.3 . . ?
C4 C5 H5A 120.3 . . ?
C5 C6 C7 119.2(4) . . ?
C5 C6 H6A 120.4 . . ?
C7 C6 H6A 120.4 . . ?
N1 C7 C6 121.7(3) . . ?
N1 C7 C8 113.8(3) . . ?
C6 C7 C8 124.5(3) . . ?
N2 C8 C9 121.5(3) . . ?
N2 C8 C7 114.8(3) . . ?
C9 C8 C7 123.7(3) . . ?
C10 C9 C8 119.3(4) . . ?
C10 C9 H9A 120.4 . . ?
C8 C9 H9A 120.4 . . ?
C9 C10 C11 119.4(4) . . ?
C9 C10 H10A 120.3 . . ?
C11 C10 H10A 120.3 . . ?
C10 C11 C12 118.7(4) . . ?
C10 C11 H11A 120.7 . . ?
C12 C11 H11A 120.7 . . ?
N2 C12 C11 123.0(4) . . ?
N2 C12 H12A 118.5 . . ?
C11 C12 H12A 118.5 . . ?

loop_
_geom_bond_atom_site_label_1
_geom_bond_atom_site_label_2
_geom_bond_distance
_geom_bond_site_symmetry_2
_geom_bond_publ_flag
I1 Fe1 2.6307(12) . ?
I2 Fe1 2.6250(13) . ?
Fe1 C1 1.782(4) . ?
Fe1 C2 1.791(4) . ?
Fe1 N1 1.999(3) . ?
Fe1 N2 2.000(3) . ?
O1 C1 1.141(4) . ?
O2 C2 1.129(4) . ?
N1 C3 1.344(4) . ?
N1 C7 1.361(4) . ?
N2 C12 1.334(4) . ?
N2 C8 1.356(4) . ?
C3 C4 1.385(5) . ?
C3 H3A 0.9500 . ?
C4 C5 1.372(6) . ?
C4 H4A 0.9500 . ?
C5 C6 1.372(6) . ?
C5 H5A 0.9500 . ?
C6 C7 1.392(5) . ?
C6 H6A 0.9500 . ?
C7 C8 1.465(5) . ?
C8 C9 1.392(5) . ?
C9 C10 1.370(5) . ?
C9 H9A 0.9500 . ?
C10 C11 1.380(6) . ?
C10 H10A 0.9500 . ?
C11 C12 1.381(5) . ?
C11 H11A 0.9500 . ?
C12 H12A 0.9500 . ?

loop_
_geom_torsion_atom_site_label_1
_geom_torsion_atom_site_label_2
_geom_torsion_atom_site_label_3
_geom_torsion_atom_site_label_4
_geom_torsion
_geom_torsion_site_symmetry_1
_geom_torsion_site_symmetry_2
_geom_torsion_site_symmetry_3
_geom_torsion_site_symmetry_4
_geom_torsion_publ_flag
C1 Fe1 N1 C3 -155.4(15) . . . . ?
C2 Fe1 N1 C3 -0.7(3) . . . . ?
N2 Fe1 N1 C3 178.2(3) . . . . ?
I2 Fe1 N1 C3 -90.0(3) . . . . ?
I1 Fe1 N1 C3 86.0(3) . . . . ?
C1 Fe1 N1 C7 21.0(17) . . . . ?
C2 Fe1 N1 C7 175.7(3) . . . . ?
N2 Fe1 N1 C7 -5.3(2) . . . . ?
I2 Fe1 N1 C7 86.4(2) . . . . ?
I1 Fe1 N1 C7 -97.6(2) . . . . ?
C1 Fe1 N2 C12 6.2(3) . . . . ?
C2 Fe1 N2 C12 -163.9(17) . . . . ?
N1 Fe1 N2 C12 -176.2(3) . . . . ?
I2 Fe1 N2 C12 94.1(3) . . . . ?
I1 Fe1 N2 C12 -83.6(3) . . . . ?
C1 Fe1 N2 C8 -172.3(3) . . . . ?
C2 Fe1 N2 C8 17.6(19) . . . . ?
N1 Fe1 N2 C8 5.3(2) . . . . ?
I2 Fe1 N2 C8 -84.4(2) . . . . ?
I1 Fe1 N2 C8 97.9(2) . . . . ?
C2 Fe1 C1 O1 167(100) . . . . ?
N1 Fe1 C1 O1 -39(74) . . . . ?
N2 Fe1 C1 O1 -13(73) . . . . ?
I2 Fe1 C1 O1 -104(73) . . . . ?
I1 Fe1 C1 O1 80(73) . . . . ?
C1 Fe1 C2 O2 -104(6) . . . . ?
N1 Fe1 C2 O2 78(6) . . . . ?
N2 Fe1 C2 O2 66(7) . . . . ?
I2 Fe1 C2 O2 168(6) . . . . ?
I1 Fe1 C2 O2 -14(6) . . . . ?
C7 N1 C3 C4 -1.0(5) . . . . ?
Fe1 N1 C3 C4 175.3(3) . . . . ?
N1 C3 C4 C5 0.4(6) . . . . ?
C3 C4 C5 C6 0.8(6) . . . . ?
C4 C5 C6 C7 -1.4(6) . . . . ?
C3 N1 C7 C6 0.4(5) . . . . ?
Fe1 N1 C7 C6 -176.3(3) . . . . ?
C3 N1 C7 C8 -178.8(3) . . . . ?
Fe1 N1 C7 C8 4.5(4) . . . . ?
C5 C6 C7 N1 0.8(6) . . . . ?
C5 C6 C7 C8 179.9(4) . . . . ?
C12 N2 C8 C9 -1.8(5) . . . . ?
Fe1 N2 C8 C9 176.8(3) . . . . ?
C12 N2 C8 C7 176.9(3) . . . . ?
Fe1 N2 C8 C7 -4.5(4) . . . . ?
N1 C7 C8 N2 0.0(4) . . . . ?
C6 C7 C8 N2 -179.2(3) . . . . ?
N1 C7 C8 C9 178.7(3) . . . . ?
C6 C7 C8 C9 -0.5(6) . . . . ?
N2 C8 C9 C10 1.4(6) . . . . ?
C7 C8 C9 C10 -177.2(3) . . . . ?
C8 C9 C10 C11 -0.4(6) . . . . ?
C9 C10 C11 C12 -0.1(6) . . . . ?
C8 N2 C12 C11 1.3(5) . . . . ?
Fe1 N2 C12 C11 -177.1(3) . . . . ?
C10 C11 C12 N2 -0.4(6) . . . . ?
